data_7201393
loop_
_publ_author_name
'Neumann, Marcus Aurelius'
'Perrin, Marc-Antoine'

_publ_section_title
;
 Can crystal structure prediction guide experimentalists to a new
 polymorph of paracetamol?
;
_journal_issue 11
_journal_name_full CrystEngComm
_journal_page_first 2475
_journal_paper_doi 10.1039/b909819d
_journal_volume 11
_journal_year 2009
_space_group_IT_number 15
_symmetry_cell_setting monoclinic
_symmetry_Int_Tables_number 15
_symmetry_space_group_name_Hall '-C 2yc'
_symmetry_space_group_name_H-M 'C 1 2/c 1'
_cell_angle_alpha 90.000000
_cell_angle_beta 75.709136
_cell_angle_gamma 90.000000
_cell_length_a 30.018318
_cell_length_b 8.709272
_cell_length_c 11.695713
_cell_volume 2963.080
_cod_data_source_file b909819d.txt
_cod_data_source_block 45
_cod_original_sg_symbol_H-M 'C 2/c'
_cod_struct_determination_method theoretical
_cod_database_code 7201393

loop_
_symmetry_equiv_pos_site_id
_symmetry_equiv_pos_as_xyz
1 x,y,z
2 -x,y,-z+1/2
3 -x,-y,-z
4 x,-y,z+1/2
5 x+1/2,y+1/2,z
6 -x+1/2,y+1/2,-z+1/2
7 -x+1/2,-y+1/2,-z
8 x+1/2,-y+1/2,z+1/2

loop_
_atom_site_label
_atom_site_type_symbol
_atom_site_fract_x
_atom_site_fract_y
_atom_site_fract_z
C0_0 C -0.185516 1.171242 -0.840765
C1_0 C -0.168353 1.035866 -0.803393
C2_0 C -0.203807 1.166418 -0.939951
N3_0 N -0.184892 1.303492 -0.771043
C4_0 C -0.170193 0.898380 -0.861888
H5_0 H -0.152616 1.038981 -0.728965
C6_0 C -0.206594 1.027425 -0.997121
H7_0 H -0.216403 1.271251 -0.971091
C8_0 C -0.183694 1.453130 -0.802079
H9_0 H -0.184484 1.281512 -0.684997
C10_0 C -0.190121 0.891769 -0.958097
H11_0 H -0.155027 0.795784 -0.834869
H12_0 H -0.222149 1.023293 -1.071847
C13_0 C -0.181477 1.563314 -0.704454
O14_0 O -0.183311 1.497286 -0.904644
O15_0 O -0.192426 0.756975 -1.016132
H16_0 H -0.189623 1.509539 -0.617442
H17_0 H -0.146433 1.609558 -0.721213
H18_0 H -0.205321 1.658388 -0.703954
H19_0 H -0.187187 0.666670 -0.967004
H16_1 H -0.092757 1.381435 -1.002746
C13_1 C -0.059044 1.435274 -1.037849
C8_1 C -0.062108 1.544444 -1.135590
H17_1 H -0.049472 1.492701 -0.964317
H18_1 H -0.033927 1.345227 -1.072964
N3_1 N -0.065447 1.694264 -1.104279
O14_1 O -0.062209 1.498980 -1.237496
C0_1 C -0.066428 1.825894 -1.174374
H9_1 H -0.065586 1.717060 -1.018095
C1_1 C -0.082318 1.962314 -1.115016
C2_1 C -0.049504 1.829489 -1.297134
C4_1 C -0.079866 2.100394 -1.175575
H5_1 H -0.096999 1.960659 -1.020222
C6_1 C -0.046422 1.968387 -1.357446
H7_1 H -0.037669 1.724450 -1.344672
C10_1 C -0.060531 2.105578 -1.297195
H11_1 H -0.093343 2.204184 -1.128122
H12_1 H -0.032527 1.970539 -1.452491
O15_1 O -0.055888 2.241208 -1.358712
H19_1 H -0.059341 2.331693 -1.302943
